data_7057467
loop_
_publ_author_name
'Qi, Yunpeng'
'Liu, Wenjing'
'Wang, Yongtao'
'Ma, Lei'
'Yu, Yongjiang'
'Zhang, Yan'
'Ren, Litong'

_publ_section_title
;
 The inherent mechanism of mechanochromism under different stress:
 electron cloud density distribution, J-type stacking, pore structure and
 collapse of J-type stacking
;
_journal_issue 14
_journal_name_full 'New Journal of Chemistry'
_journal_page_first 11373
_journal_paper_doi 10.1039/C7NJ04543C
_journal_volume 42
_journal_year 2018
_chemical_formula_moiety 'C37 H29 B F2 O3'
_chemical_formula_sum 'C37 H29 B F2 O3'
_chemical_formula_weight 570.41
_space_group_crystal_system triclinic
_space_group_IT_number 2
_space_group_name_Hall '-P 1'
_space_group_name_H-M_alt 'P -1'
_symmetry_space_group_name_Hall '-P 1'
_symmetry_space_group_name_H-M 'P -1'
_atom_sites_solution_hydrogens geom
_atom_sites_solution_primary dual
_audit_creation_date 2018-05-10
_audit_creation_method
;
Olex2 1.2
(compiled 2017.08.10 svn.r3458 for OlexSys, GUI svn.r5381)
;
_audit_update_record
;
2018-05-10 deposited with the CCDC.
2018-05-28 downloaded from the CCDC.
;
_cell_angle_alpha 80.622(12)
_cell_angle_beta 79.030(13)
_cell_angle_gamma 85.715(12)
_cell_formula_units_Z 2
_cell_length_a 9.321(6)
_cell_length_b 10.078(6)
_cell_length_c 18.829(12)
_cell_measurement_reflns_used 533
_cell_measurement_temperature 296(2)
_cell_measurement_theta_max 17.7251
_cell_measurement_theta_min 2.1799
_cell_volume 1711.5(19)
_computing_molecular_graphics 'Olex2 (Dolomanov et al., 2009)'
_computing_publication_material 'Olex2 (Dolomanov et al., 2009)'
_computing_structure_refinement 'ShelXL (Sheldrick, 2015)'
_computing_structure_solution 'ShelXT (Sheldrick, 2015)'
_diffrn_ambient_temperature 296.15
_diffrn_measured_fraction_theta_full 0.997
_diffrn_measured_fraction_theta_max 0.997
_diffrn_measurement_device_type 'CCD area detector'
_diffrn_measurement_method 'phi and omega scans'
_diffrn_radiation_monochromator graphite
_diffrn_radiation_type MoK\a
_diffrn_radiation_wavelength 0.71073
_diffrn_reflns_av_unetI/netI 0.2007
_diffrn_reflns_Laue_measured_fraction_full 0.997
_diffrn_reflns_Laue_measured_fraction_max 0.997
_diffrn_reflns_number 5994
_diffrn_reflns_point_group_measured_fraction_full 0.997
_diffrn_reflns_point_group_measured_fraction_max 0.997
_diffrn_reflns_theta_full 25.005
_diffrn_reflns_theta_max 25.005
_diffrn_reflns_theta_min 2.180
_exptl_absorpt_coefficient_mu 0.076
_exptl_absorpt_correction_type none
_exptl_crystal_colour yellow
_exptl_crystal_colour_primary yellow
_exptl_crystal_density_diffrn 1.107
_exptl_crystal_description block
_exptl_crystal_F_000 596
_exptl_crystal_size_max 0.2
_exptl_crystal_size_mid 0.18
_exptl_crystal_size_min 0.16
_platon_squeeze_details
;

;
_refine_diff_density_max 0.848
_refine_diff_density_min -0.397
_refine_diff_density_rms 0.101
_refine_ls_extinction_method none
_refine_ls_goodness_of_fit_ref 0.930
_refine_ls_hydrogen_treatment constr
_refine_ls_matrix_type full
_refine_ls_number_parameters 389
_refine_ls_number_reflns 5994
_refine_ls_number_restraints 5
_refine_ls_restrained_S_all 0.930
_refine_ls_R_factor_all 0.2308
_refine_ls_R_factor_gt 0.1119
_refine_ls_shift/su_max 0.000
_refine_ls_shift/su_mean 0.000
_refine_ls_structure_factor_coef Fsqd
_refine_ls_weighting_details 'w=1/[\s^2^(Fo^2^)+(0.0731P)^2^] where P=(Fo^2^+2Fc^2^)/3'
_refine_ls_weighting_scheme calc
_refine_ls_wR_factor_gt 0.2480
_refine_ls_wR_factor_ref 0.2986
_reflns_Friedel_coverage 0.000
_reflns_number_gt 2021
_reflns_number_total 5994
_reflns_threshold_expression 'I > 2\s(I)'
_cod_data_source_file c7nj04543c2.cif
_cod_data_source_block cc
_cod_depositor_comments 'Adding full bibliography for 7057465--7057469.cif.'
_cod_original_cell_volume 1711.3(18)
_cod_database_code 7057467
_shelx_shelxl_version_number 2014/7
_shelx_space_group_comment
;
The symmetry employed for this shelxl refinement is uniquely defined
by the following loop, which should always be used as a source of
symmetry information in preference to the above space-group names.
They are only intended as comments.
;
_shelx_estimated_absorpt_t_max 0.988
_shelx_estimated_absorpt_t_min 0.985
_olex2_refinement_description
;
1. Fixed Uiso
 At 1.2 times of:
  All C(H) groups, All C(H,H) groups
 At 1.5 times of:
  All C(H,H,H) groups
2. Rigid bond restraints
 O3, O3, C33, C36, C36, C37
 with sigma for 1-2 distances of 0.001 and sigma for 1-3 distances of 0.002
3.a Secondary CH2 refined with riding coordinates:
 C36(H36A,H36B)
3.b Aromatic/amide H refined with riding coordinates:
 C1(H1), C2(H2), C3(H3), C4(H4), C5(H5), C9(H9), C10(H10), C11(H11), C12(H12),
 C13(H13), C16(H16), C17(H17), C18(H18), C19(H19), C20(H20), C22(H22), C23(H23),
  C25(H25), C26(H26), C28(H28), C31(H31), C32(H32), C34(H34), C35(H35)
3.c Idealised Me refined as rotating group:
 C37(H37A,H37B,H37C)
;
_olex2_submission_special_instructions 'No special instructions were received'

loop_
_space_group_symop_operation_xyz
'x, y, z'
'-x, -y, -z'

loop_
_atom_site_label
_atom_site_type_symbol
_atom_site_fract_x
_atom_site_fract_y
_atom_site_fract_z
_atom_site_U_iso_or_equiv
_atom_site_adp_type
_atom_site_occupancy
_atom_site_site_symmetry_order
_atom_site_calc_flag
_atom_site_refinement_flags_posn
_atom_site_refinement_flags_adp
F1 F 0.8264(4) -0.3138(3) 0.1587(2) 0.1021(13) Uani 1 1 d . .
F2 F 1.0296(4) -0.2833(4) 0.0713(2) 0.1033(13) Uani 1 1 d . .
O1 O 0.9308(4) -0.1064(4) 0.1331(2) 0.0844(14) Uani 1 1 d . .
O2 O 0.8085(4) -0.1886(4) 0.0459(2) 0.0808(13) Uani 1 1 d . .
O3 O 0.4590(5) -0.0187(6) -0.2102(3) 0.131(2) Uani 1 1 d . U
C1 C 0.8179(7) 0.3249(6) 0.3600(3) 0.0821(18) Uani 1 1 d . .
H1 H 0.8815 0.2505 0.3533 0.099 Uiso 1 1 calc R .
C2 C 0.6743(9) 0.3041(9) 0.3949(4) 0.104(2) Uani 1 1 d . .
H2 H 0.6419 0.2173 0.4105 0.125 Uiso 1 1 calc R .
C3 C 0.5791(9) 0.4157(11) 0.4062(4) 0.117(3) Uani 1 1 d . .
H3 H 0.4827 0.4043 0.4297 0.141 Uiso 1 1 calc R .
C4 C 0.6291(8) 0.5396(10) 0.3827(5) 0.127(3) Uani 1 1 d . .
H4 H 0.5651 0.6137 0.3894 0.152 Uiso 1 1 calc R .
C5 C 0.7728(7) 0.5608(7) 0.3487(4) 0.097(2) Uani 1 1 d . .
H5 H 0.8051 0.6479 0.3349 0.117 Uiso 1 1 calc R .
C6 C 0.8689(6) 0.4506(6) 0.3353(3) 0.0689(16) Uani 1 1 d . .
C7 C 1.0252(6) 0.4769(6) 0.2990(3) 0.0678(16) Uani 1 1 d . .
C8 C 1.0948(6) 0.5816(6) 0.3305(3) 0.0664(16) Uani 1 1 d . .
C9 C 1.1356(7) 0.7033(6) 0.2906(4) 0.0834(19) Uani 1 1 d . .
H9 H 1.1185 0.7264 0.2429 0.100 Uiso 1 1 calc R .
C10 C 1.2024(8) 0.7914(7) 0.3216(5) 0.100(2) Uani 1 1 d . .
H10 H 1.2298 0.8743 0.2947 0.120 Uiso 1 1 calc R .
C11 C 1.2279(8) 0.7592(8) 0.3892(5) 0.106(3) Uani 1 1 d . .
H11 H 1.2757 0.8187 0.4086 0.127 Uiso 1 1 calc R .
C12 C 1.1838(7) 0.6363(8) 0.4323(4) 0.100(2) Uani 1 1 d . .
H12 H 1.2001 0.6139 0.4800 0.120 Uiso 1 1 calc R .
C13 C 1.1150(7) 0.5501(7) 0.4005(4) 0.087(2) Uani 1 1 d . .
H13 H 1.0822 0.4692 0.4279 0.104 Uiso 1 1 calc R .
C14 C 1.0954(6) 0.4239(5) 0.2440(3) 0.0649(16) Uani 1 1 d . .
C15 C 1.2506(6) 0.4570(5) 0.2066(3) 0.0630(15) Uani 1 1 d . .
C16 C 1.3686(6) 0.4401(6) 0.2439(4) 0.0806(18) Uani 1 1 d . .
H16 H 1.3549 0.4062 0.2936 0.097 Uiso 1 1 calc R .
C17 C 1.5060(7) 0.4744(7) 0.2057(5) 0.097(2) Uani 1 1 d . .
H17 H 1.5839 0.4640 0.2309 0.116 Uiso 1 1 calc R .
C18 C 1.5308(8) 0.5208(7) 0.1359(5) 0.098(2) Uani 1 1 d . .
H18 H 1.6251 0.5419 0.1121 0.118 Uiso 1 1 calc R .
C19 C 1.4137(7) 0.5391(6) 0.0961(4) 0.0809(18) Uani 1 1 d . .
H19 H 1.4290 0.5751 0.0467 0.097 Uiso 1 1 calc R .
C20 C 1.2792(6) 0.5024(5) 0.1322(4) 0.0710(17) Uani 1 1 d . .
H20 H 1.2033 0.5078 0.1060 0.085 Uiso 1 1 calc R .
C21 C 1.0333(6) 0.3179(5) 0.2100(3) 0.0598(15) Uani 1 1 d . .
C22 C 0.9324(6) 0.3515(5) 0.1620(3) 0.0714(17) Uani 1 1 d . .
H22 H 0.8964 0.4399 0.1524 0.086 Uiso 1 1 calc R .
C23 C 0.8877(6) 0.2531(6) 0.1297(3) 0.0697(16) Uani 1 1 d . .
H23 H 0.8210 0.2766 0.0982 0.084 Uiso 1 1 calc R .
C24 C 0.9376(5) 0.1214(5) 0.1420(3) 0.0579(14) Uani 1 1 d . .
C25 C 1.0381(6) 0.0882(5) 0.1917(3) 0.0661(16) Uani 1 1 d . .
H25 H 1.0711 -0.0009 0.2027 0.079 Uiso 1 1 calc R .
C26 C 1.0856(6) 0.1834(5) 0.2227(3) 0.0693(16) Uani 1 1 d . .
H26 H 1.1542 0.1600 0.2531 0.083 Uiso 1 1 calc R .
C27 C 0.8925(5) 0.0145(5) 0.1068(3) 0.0569(14) Uani 1 1 d . .
C28 C 0.8158(6) 0.0393(5) 0.0512(3) 0.0637(15) Uani 1 1 d . .
H28 H 0.7906 0.1276 0.0330 0.076 Uiso 1 1 calc R .
C29 C 0.7748(5) -0.0660(5) 0.0211(3) 0.0582(14) Uani 1 1 d . .
C30 C 0.6907(6) -0.0474(5) -0.0384(3) 0.0594(14) Uani 1 1 d . .
C31 C 0.6560(6) 0.0790(6) -0.0768(3) 0.0668(16) Uani 1 1 d . .
H31 H 0.6863 0.1557 -0.0633 0.080 Uiso 1 1 calc R .
C32 C 0.5816(6) 0.0934(6) -0.1316(3) 0.0698(16) Uani 1 1 d . .
H32 H 0.5598 0.1789 -0.1551 0.084 Uiso 1 1 calc R .
C33 C 0.5361(6) -0.0208(7) -0.1539(4) 0.0773(16) Uani 1 1 d . U
C34 C 0.5707(6) -0.1490(6) -0.1184(4) 0.0761(18) Uani 1 1 d . .
H34 H 0.5430 -0.2252 -0.1334 0.091 Uiso 1 1 calc R .
C35 C 0.6452(6) -0.1619(6) -0.0616(3) 0.0722(17) Uani 1 1 d . .
H35 H 0.6664 -0.2473 -0.0377 0.087 Uiso 1 1 calc R .
C36 C 0.4201(10) 0.0886(8) -0.2495(5) 0.137(3) Uani 1 1 d . U
H36A H 0.5045 0.1388 -0.2748 0.164 Uiso 1 1 calc R .
H36B H 0.3546 0.1457 -0.2197 0.164 Uiso 1 1 calc R .
C37 C 0.3411(9) 0.0386(10) -0.3046(4) 0.147(3) Uani 1 1 d . U
H37A H 0.4021 0.0497 -0.3522 0.221 Uiso 1 1 calc GR .
H37B H 0.2506 0.0900 -0.3068 0.221 Uiso 1 1 calc GR .
H37C H 0.3214 -0.0548 -0.2891 0.221 Uiso 1 1 calc GR .
B1 B 0.8992(9) -0.2271(8) 0.1030(5) 0.078(2) Uani 1 1 d . .

loop_
_atom_site_aniso_label
_atom_site_aniso_U_11
_atom_site_aniso_U_22
_atom_site_aniso_U_33
_atom_site_aniso_U_23
_atom_site_aniso_U_13
_atom_site_aniso_U_12
F1 0.121(3) 0.074(2) 0.116(3) 0.001(2) -0.033(3) -0.036(2)
F2 0.083(3) 0.090(3) 0.150(4) -0.037(2) -0.042(3) 0.008(2)
O1 0.101(3) 0.047(2) 0.124(4) -0.014(2) -0.069(3) 0.002(2)
O2 0.096(3) 0.046(2) 0.112(3) -0.014(2) -0.049(3) -0.003(2)
O3 0.095(4) 0.195(5) 0.095(4) 0.003(3) -0.035(3) 0.031(4)
C1 0.070(4) 0.084(4) 0.090(5) -0.019(4) -0.002(4) -0.008(4)
C2 0.093(6) 0.127(7) 0.096(6) -0.019(5) -0.009(5) -0.043(5)
C3 0.080(6) 0.158(8) 0.122(7) -0.046(6) -0.007(5) -0.036(6)
C4 0.068(5) 0.141(8) 0.171(9) -0.053(6) -0.003(5) 0.005(5)
C5 0.061(4) 0.105(5) 0.126(6) -0.030(5) -0.005(4) -0.009(4)
C6 0.062(4) 0.074(4) 0.073(4) -0.015(3) -0.010(3) -0.014(3)
C7 0.065(4) 0.065(4) 0.076(4) -0.023(3) -0.009(3) 0.001(3)
C8 0.059(4) 0.080(4) 0.068(4) -0.022(3) -0.018(3) -0.010(3)
C9 0.096(5) 0.066(4) 0.096(5) -0.027(4) -0.023(4) -0.012(4)
C10 0.115(6) 0.075(4) 0.116(7) -0.023(4) -0.024(5) -0.013(4)
C11 0.094(5) 0.103(6) 0.136(7) -0.052(5) -0.023(5) -0.029(5)
C12 0.087(5) 0.148(7) 0.080(5) -0.045(5) -0.025(4) -0.016(5)
C13 0.082(5) 0.096(5) 0.089(5) -0.015(4) -0.024(4) -0.023(4)
C14 0.064(4) 0.059(3) 0.079(4) -0.016(3) -0.027(3) -0.002(3)
C15 0.048(3) 0.066(3) 0.079(4) -0.028(3) -0.009(3) -0.002(3)
C16 0.059(4) 0.107(5) 0.083(5) -0.024(4) -0.024(4) -0.002(4)
C17 0.053(4) 0.130(6) 0.123(7) -0.053(5) -0.024(5) -0.008(4)
C18 0.076(5) 0.098(5) 0.120(7) -0.047(5) 0.016(5) -0.022(4)
C19 0.074(5) 0.071(4) 0.092(5) -0.016(3) 0.002(4) -0.005(4)
C20 0.056(4) 0.077(4) 0.084(5) -0.019(3) -0.018(4) -0.003(3)
C21 0.048(3) 0.065(4) 0.073(4) -0.024(3) -0.013(3) -0.007(3)
C22 0.075(4) 0.057(3) 0.094(5) -0.023(3) -0.036(4) -0.003(3)
C23 0.062(4) 0.079(4) 0.080(4) -0.025(3) -0.035(3) 0.000(3)
C24 0.046(3) 0.045(3) 0.084(4) -0.012(3) -0.014(3) -0.001(3)
C25 0.059(4) 0.056(3) 0.091(4) -0.020(3) -0.030(3) 0.005(3)
C26 0.062(4) 0.063(4) 0.094(5) -0.021(3) -0.035(3) -0.001(3)
C27 0.046(3) 0.054(3) 0.075(4) -0.017(3) -0.017(3) -0.005(3)
C28 0.067(4) 0.053(3) 0.078(4) -0.017(3) -0.022(3) -0.003(3)
C29 0.039(3) 0.054(3) 0.081(4) -0.015(3) -0.005(3) -0.009(3)
C30 0.048(3) 0.058(3) 0.075(4) -0.021(3) -0.011(3) 0.001(3)
C31 0.062(4) 0.067(4) 0.076(4) -0.018(3) -0.017(3) -0.005(3)
C32 0.075(4) 0.062(4) 0.075(4) -0.011(3) -0.022(4) 0.004(3)
C33 0.058(4) 0.095(5) 0.076(4) -0.026(4) 0.005(3) 0.000(3)
C34 0.074(4) 0.069(4) 0.098(5) -0.029(4) -0.034(4) -0.004(3)
C35 0.071(4) 0.057(3) 0.098(5) -0.027(3) -0.025(4) -0.004(3)
C36 0.163(8) 0.127(6) 0.138(7) -0.013(5) -0.075(6) -0.012(6)
C37 0.137(7) 0.226(10) 0.089(6) -0.016(5) -0.052(5) -0.012(7)
B1 0.083(6) 0.073(5) 0.099(6) -0.026(5) -0.052(5) -0.005(5)

loop_
_atom_type_symbol
_atom_type_description
_atom_type_scat_dispersion_real
_atom_type_scat_dispersion_imag
_atom_type_scat_source
C C 0.0033 0.0016 'International Tables Vol C Tables 4.2.6.8 and 6.1.1.4'
H H 0.0000 0.0000 'International Tables Vol C Tables 4.2.6.8 and 6.1.1.4'
B B 0.0013 0.0007 'International Tables Vol C Tables 4.2.6.8 and 6.1.1.4'
F F 0.0171 0.0103 'International Tables Vol C Tables 4.2.6.8 and 6.1.1.4'
O O 0.0106 0.0060 'International Tables Vol C Tables 4.2.6.8 and 6.1.1.4'

loop_
_geom_angle_atom_site_label_1
_geom_angle_atom_site_label_2
_geom_angle_atom_site_label_3
_geom_angle
C27 O1 B1 122.7(5)
C29 O2 B1 123.7(5)
C36 O3 C33 124.2(7)
C2 C1 H1 118.9
C6 C1 H1 118.9
C6 C1 C2 122.2(7)
C1 C2 H2 120.5
C3 C2 C1 119.0(7)
C3 C2 H2 120.5
C2 C3 H3 120.5
C4 C3 C2 119.0(8)
C4 C3 H3 120.5
C3 C4 H4 118.9
C3 C4 C5 122.2(8)
C5 C4 H4 118.9
C4 C5 H5 120.1
C4 C5 C6 119.7(7)
C6 C5 H5 120.1
C1 C6 C5 117.8(6)
C1 C6 C7 123.7(6)
C5 C6 C7 118.5(5)
C6 C7 C8 113.9(5)
C14 C7 C6 125.0(5)
C14 C7 C8 121.0(5)
C9 C8 C7 122.4(5)
C13 C8 C7 117.3(5)
C13 C8 C9 120.3(5)
C8 C9 H9 120.3
C8 C9 C10 119.4(6)
C10 C9 H9 120.3
C9 C10 H10 119.6
C11 C10 C9 120.8(7)
C11 C10 H10 119.6
C10 C11 H11 119.5
C10 C11 C12 121.1(6)
C12 C11 H11 119.5
C11 C12 H12 121.4
C13 C12 C11 117.3(7)
C13 C12 H12 121.4
C8 C13 C12 121.1(6)
C8 C13 H13 119.4
C12 C13 H13 119.4
C7 C14 C15 123.8(5)
C7 C14 C21 123.8(5)
C15 C14 C21 112.4(5)
C16 C15 C14 122.8(6)
C20 C15 C14 119.4(5)
C20 C15 C16 117.7(5)
C15 C16 H16 120.5
C17 C16 C15 119.0(6)
C17 C16 H16 120.5
C16 C17 H17 118.7
C18 C17 C16 122.6(7)
C18 C17 H17 118.7
C17 C18 H18 120.0
C17 C18 C19 120.0(7)
C19 C18 H18 120.0
C18 C19 H19 121.0
C20 C19 C18 118.0(6)
C20 C19 H19 121.0
C15 C20 H20 118.8
C19 C20 C15 122.4(6)
C19 C20 H20 118.8
C22 C21 C14 122.4(5)
C26 C21 C14 119.1(5)
C26 C21 C22 118.3(5)
C21 C22 H22 120.2
C23 C22 C21 119.7(5)
C23 C22 H22 120.2
C22 C23 H23 118.8
C22 C23 C24 122.4(5)
C24 C23 H23 118.8
C23 C24 C25 117.4(5)
C23 C24 C27 123.2(5)
C25 C24 C27 119.5(5)
C24 C25 H25 119.4
C26 C25 C24 121.1(5)
C26 C25 H25 119.4
C21 C26 H26 119.5
C25 C26 C21 121.1(5)
C25 C26 H26 119.5
O1 C27 C24 115.0(5)
O1 C27 C28 121.5(5)
C28 C27 C24 123.5(5)
C27 C28 H28 119.7
C27 C28 C29 120.7(5)
C29 C28 H28 119.7
O2 C29 C28 120.3(5)
O2 C29 C30 115.8(5)
C28 C29 C30 123.9(5)
C31 C30 C29 123.7(5)
C31 C30 C35 116.9(5)
C35 C30 C29 119.4(5)
C30 C31 H31 118.7
C32 C31 C30 122.7(5)
C32 C31 H31 118.7
C31 C32 H32 120.0
C31 C32 C33 120.0(6)
C33 C32 H32 120.0
O3 C33 C32 125.3(6)
O3 C33 C34 115.3(6)
C34 C33 C32 119.4(6)
C33 C34 H34 120.1
C35 C34 C33 119.9(6)
C35 C34 H34 120.1
C30 C35 H35 119.4
C34 C35 C30 121.2(6)
C34 C35 H35 119.4
O3 C36 H36A 110.8
O3 C36 H36B 110.8
O3 C36 C37 104.6(7)
H36A C36 H36B 108.9
C37 C36 H36A 110.8
C37 C36 H36B 110.8
C36 C37 H37A 109.5
C36 C37 H37B 109.5
C36 C37 H37C 109.5
H37A C37 H37B 109.5
H37A C37 H37C 109.5
H37B C37 H37C 109.5
F1 B1 F2 112.0(6)
F1 B1 O1 108.3(6)
F1 B1 O2 109.5(5)
F2 B1 O1 108.3(5)
F2 B1 O2 107.9(6)
O2 B1 O1 110.8(5)

loop_
_geom_bond_atom_site_label_1
_geom_bond_atom_site_label_2
_geom_bond_distance
F1 B1 1.358(8)
F2 B1 1.374(9)
O1 C27 1.289(6)
O1 B1 1.492(8)
O2 C29 1.285(6)
O2 B1 1.478(7)
O3 C33 1.386(7)
O3 C36 1.277(8)
C1 H1 0.9300
C1 C2 1.389(9)
C1 C6 1.364(7)
C2 H2 0.9300
C2 C3 1.398(10)
C3 H3 0.9300
C3 C4 1.341(10)
C4 H4 0.9300
C4 C5 1.386(9)
C5 H5 0.9300
C5 C6 1.399(8)
C6 C7 1.510(8)
C7 C8 1.529(7)
C7 C14 1.287(8)
C8 C9 1.369(7)
C8 C13 1.349(8)
C9 H9 0.9300
C9 C10 1.382(8)
C10 H10 0.9300
C10 C11 1.323(9)
C11 H11 0.9300
C11 C12 1.408(9)
C12 H12 0.9300
C12 C13 1.386(8)
C13 H13 0.9300
C14 C15 1.519(7)
C14 C21 1.530(7)
C15 C16 1.400(7)
C15 C20 1.382(7)
C16 H16 0.9300
C16 C17 1.382(8)
C17 H17 0.9300
C17 C18 1.305(9)
C18 H18 0.9300
C18 C19 1.423(9)
C19 H19 0.9300
C19 C20 1.354(7)
C20 H20 0.9300
C21 C22 1.412(7)
C21 C26 1.404(7)
C22 H22 0.9300
C22 C23 1.372(7)
C23 H23 0.9300
C23 C24 1.372(7)
C24 C25 1.431(7)
C24 C27 1.477(7)
C25 H25 0.9300
C25 C26 1.343(7)
C26 H26 0.9300
C27 C28 1.358(7)
C28 H28 0.9300
C28 C29 1.390(7)
C29 C30 1.466(7)
C30 C31 1.406(7)
C30 C35 1.417(7)
C31 H31 0.9300
C31 C32 1.333(7)
C32 H32 0.9300
C32 C33 1.407(8)
C33 C34 1.399(8)
C34 H34 0.9300
C34 C35 1.367(7)
C35 H35 0.9300
C36 H36A 0.9700
C36 H36B 0.9700
C36 C37 1.546(9)
C37 H37A 0.9600
C37 H37B 0.9600
C37 H37C 0.9600
